data_7106819
loop_
_publ_author_name
'Ryo Sekiya'
'Reiko Kuroda'

_publ_section_title
;
 Controlling stereoselectivity of solid-state photoreactions by co-crystal
 formation
;
_journal_name_full Chem.Commun.
_journal_page_first 10097
_journal_paper_doi 10.1039/c1cc13484a
_journal_volume 47
_journal_year 2011
_chemical_formula_moiety 'C26 H26 Br Cl O2 S2'
_chemical_formula_sum 'C26 H26 Br Cl O2 S2'
_chemical_formula_weight 549.96
_chemical_name_common 'mixed crystal'
_chemical_name_systematic
;
mixed crystal
;
_space_group_IT_number 61
_symmetry_cell_setting orthorhombic
_symmetry_space_group_name_Hall '-P 2ac 2ab'
_symmetry_space_group_name_H-M 'P b c a'
_atom_sites_solution_hydrogens geom
_atom_sites_solution_primary direct
_atom_sites_solution_secondary difmap
_audit_creation_date 2010-11-17T17:10:32-00:00
_audit_creation_method 'WinGX routine CIF_UPDATE'
_cell_angle_alpha 90
_cell_angle_beta 90
_cell_angle_gamma 90
_cell_formula_units_Z 8
_cell_length_a 15.8902(4)
_cell_length_b 15.2239(3)
_cell_length_c 20.6540(5)
_cell_measurement_reflns_used 41787
_cell_measurement_temperature 153(2)
_cell_measurement_theta_max 27.37
_cell_measurement_theta_min 1.47
_cell_volume 4996.4(2)
_computing_cell_refinement RAPID-AUTO
_computing_data_collection RAPID-AUTO
_computing_data_reduction RAPID-AUTO
_computing_structure_refinement 'SHELXL-97 (Sheldrick, 1997)'
_computing_structure_solution 'SHELXS-97 (Sheldrick, 1997)'
_diffrn_ambient_temperature 153(2)
_diffrn_measured_fraction_theta_full 0.998
_diffrn_measured_fraction_theta_max 0.998
_diffrn_measurement_device_type 'RIGAKU RAXIS RAPID'
_diffrn_measurement_method \w
_diffrn_radiation_monochromator graphite
_diffrn_radiation_probe x-ray
_diffrn_radiation_source 'sealed tube'
_diffrn_radiation_type MoK\a
_diffrn_radiation_wavelength 0.71073
_diffrn_reflns_av_R_equivalents 0.0406
_diffrn_reflns_av_unetI/netI 0.0546
_diffrn_reflns_limit_h_max 20
_diffrn_reflns_limit_h_min 0
_diffrn_reflns_limit_k_max 19
_diffrn_reflns_limit_k_min 0
_diffrn_reflns_limit_l_max 0
_diffrn_reflns_limit_l_min -26
_diffrn_reflns_number 43366
_diffrn_reflns_theta_full 27.37
_diffrn_reflns_theta_max 27.37
_diffrn_reflns_theta_min 1.97
_exptl_absorpt_coefficient_mu 1.941
_exptl_absorpt_correction_T_max 0.4961
_exptl_absorpt_correction_T_min 0.3888
_exptl_absorpt_correction_type empirical
_exptl_absorpt_process_details 'ABSCOR (Higashi, 1995)'
_exptl_crystal_colour colorless
_exptl_crystal_density_diffrn 1.462
_exptl_crystal_density_method 'not measured'
_exptl_crystal_description block
_exptl_crystal_F_000 2256
_exptl_crystal_size_max 0.60
_exptl_crystal_size_mid 0.52
_exptl_crystal_size_min 0.42
_refine_diff_density_max 0.36
_refine_diff_density_min -0.297
_refine_diff_density_rms 0.047
_refine_ls_extinction_method none
_refine_ls_goodness_of_fit_ref 0.815
_refine_ls_hydrogen_treatment constr
_refine_ls_matrix_type full
_refine_ls_number_parameters 309
_refine_ls_number_reflns 5653
_refine_ls_number_restraints 0
_refine_ls_restrained_S_all 0.815
_refine_ls_R_factor_all 0.0889
_refine_ls_R_factor_gt 0.0413
_refine_ls_shift/su_max 0.000
_refine_ls_shift/su_mean 0.000
_refine_ls_structure_factor_coef Fsqd
_refine_ls_weighting_details 'calc w=1/[\s^2^(Fo^2^)+(0.0623P)^2^+0.0000P] where P=(Fo^2^+2Fc^2^)/3'
_refine_ls_weighting_scheme calc
_refine_ls_wR_factor_gt 0.0969
_refine_ls_wR_factor_ref 0.1068
_reflns_number_gt 2699
_reflns_number_total 5653
_reflns_threshold_expression >2sigma(I)
_cod_data_source_file c1cc13484a.txt
_cod_data_source_block co_crystal_Cl_Br_1_1
_cod_depositor_comments
;
The following automatic conversions were performed:

'_diffrn_radiation_probe' value 'X-ray' changed to 'x-ray' according
to the built-in table from CIF Core dictionary named 'cif_core.dic'
version 2.4.1 from 2010-06-29.

Automatic conversion script
Id: cif_fix_values 1715 2011-07-08 13:25:40Z adriana 
;
_cod_original_sg_symbol_H-M Pbca
_cod_database_code 7106819

loop_
_symmetry_equiv_pos_as_xyz
'x, y, z'
'-x+1/2, -y, z+1/2'
'x+1/2, -y+1/2, -z'
'-x, y+1/2, -z+1/2'
'-x, -y, -z'
'x-1/2, y, -z-1/2'
'-x-1/2, y-1/2, z'
'x, -y-1/2, z-1/2'

loop_
_atom_site_label
_atom_site_type_symbol
_atom_site_fract_x
_atom_site_fract_y
_atom_site_fract_z
_atom_site_U_iso_or_equiv
_atom_site_adp_type
_atom_site_occupancy
_atom_site_symmetry_multiplicity
_atom_site_calc_flag
_atom_site_refinement_flags
_atom_site_disorder_assembly
_atom_site_disorder_group
C1 C 0.17376(18) 1.29752(19) -0.00977(13) 0.0710(8) Uani 1 1 d . . .
H1 H 0.1828 1.3503 -0.0333 0.085 Uiso 1 1 calc R . .
C2 C 0.15086(17) 1.22239(19) -0.04082(12) 0.0660(7) Uani 1 1 d . A .
H2 H 0.1434 1.2229 -0.0865 0.079 Uiso 1 1 calc R . .
C3 C 0.13852(16) 1.14653(17) -0.00727(11) 0.0572(6) Uani 1 1 d . . .
C4 C 0.14689(16) 1.14263(16) 0.05978(11) 0.0542(6) Uani 1 1 d . A .
C5 C 0.16982(16) 1.21906(17) 0.09084(12) 0.0631(7) Uani 1 1 d . . .
H5 H 0.1763 1.2191 0.1366 0.076 Uiso 1 1 calc R A .
C6 C 0.18350(18) 1.29538(18) 0.05664(13) 0.0707(8) Uani 1 1 d . A .
H6 H 0.1998 1.3472 0.079 0.085 Uiso 1 1 calc R . .
C7 C 0.14350(17) 1.06883(16) 0.18225(11) 0.0552(6) Uani 1 1 d . A .
C8 C 0.08080(17) 1.09368(15) 0.22137(13) 0.0599(7) Uani 1 1 d . . .
C9 C 0.0957(2) 1.11146(19) 0.29125(13) 0.0774(9) Uani 1 1 d . . .
H9A H 0.06 1.1614 0.3048 0.093 Uiso 1 1 calc R . .
H9B H 0.0782 1.0594 0.3166 0.093 Uiso 1 1 calc R . .
C10 C 0.1843(2) 1.1320(2) 0.30684(13) 0.0903(10) Uani 1 1 d . . .
H10A H 0.1916 1.1341 0.3544 0.108 Uiso 1 1 calc R . .
H10B H 0.1989 1.1905 0.2892 0.108 Uiso 1 1 calc R . .
C11 C 0.24141(19) 1.0650(2) 0.27915(12) 0.0868(10) Uani 1 1 d . . .
H11A H 0.23 1.0074 0.2997 0.104 Uiso 1 1 calc R . .
H11B H 0.3005 1.0812 0.2886 0.104 Uiso 1 1 calc R . .
C12 C 0.22972(18) 1.0574(2) 0.20731(12) 0.0731(8) Uani 1 1 d . . .
C13 C -0.0090(2) 1.1047(2) 0.19970(18) 0.1081(12) Uani 1 1 d . . .
H13A H -0.0225 1.1674 0.1969 0.162 Uiso 1 1 calc R . .
H13B H -0.0466 1.0765 0.231 0.162 Uiso 1 1 calc R . .
H13C H -0.0164 1.0774 0.1571 0.162 Uiso 1 1 calc R . .
C14 C 0.11971(19) 0.95640(19) 0.53095(12) 0.0738(8) Uani 1 1 d . . .
H14A H 0.1745 0.9539 0.5537 0.089 Uiso 1 1 calc R . .
H14B H 0.0979 1.0171 0.5348 0.089 Uiso 1 1 calc R . .
C15 C 0.13287(17) 0.93526(18) 0.46097(11) 0.0578(7) Uani 1 1 d . . .
C16 C 0.12757(15) 0.84191(17) 0.44195(11) 0.0518(6) Uani 1 1 d . B .
C17 C 0.10621(15) 0.77874(18) 0.48389(13) 0.0641(7) Uani 1 1 d . . .
C18 C 0.08503(19) 0.8015(2) 0.55298(13) 0.0826(9) Uani 1 1 d . . .
H18A H 0.0381 0.7636 0.5676 0.099 Uiso 1 1 calc R . .
H18B H 0.1344 0.7884 0.5806 0.099 Uiso 1 1 calc R . .
C19 C 0.0606(2) 0.8957(2) 0.56271(13) 0.0919(10) Uani 1 1 d . . .
H19A H 0.0034 0.9052 0.545 0.11 Uiso 1 1 calc R . .
H19B H 0.0589 0.9086 0.6097 0.11 Uiso 1 1 calc R . .
C20 C 0.07367(16) 0.84513(15) 0.31418(11) 0.0523(6) Uani 1 1 d . B .
C21 C 0.08176(17) 0.84275(15) 0.24699(12) 0.0583(7) Uani 1 1 d . . .
C22 C 0.0146(2) 0.86066(18) 0.20691(12) 0.0738(8) Uani 1 1 d . B .
H22 H 0.0216 0.858 0.1613 0.089 Uiso 1 1 calc R . .
C23 C -0.0614(2) 0.8820(2) 0.23235(14) 0.0804(9) Uani 1 1 d . . .
H23 H -0.1076 0.8946 0.2047 0.097 Uiso 1 1 calc R B .
C24 C -0.07110(19) 0.8852(2) 0.29866(14) 0.0774(8) Uani 1 1 d . B .
H24 H -0.1242 0.9 0.3168 0.093 Uiso 1 1 calc R . .
C25 C -0.00421(16) 0.86699(16) 0.33854(12) 0.0610(7) Uani 1 1 d . . .
H25 H -0.0119 0.8695 0.3841 0.073 Uiso 1 1 calc R B .
C26 C 0.1027(2) 0.6831(2) 0.46709(19) 0.1055(12) Uani 1 1 d . . .
H26A H 0.1303 0.6734 0.4253 0.158 Uiso 1 1 calc R . .
H26B H 0.0438 0.6643 0.4644 0.158 Uiso 1 1 calc R . .
H26C H 0.1316 0.649 0.5006 0.158 Uiso 1 1 calc R . .
O1 O 0.28840(14) 1.04266(19) 0.17153(10) 0.1267(10) Uani 1 1 d . . .
O2 O 0.14755(15) 0.99196(14) 0.42218(9) 0.0920(6) Uani 1 1 d . . .
S1 S 0.12727(6) 1.04248(5) 0.09977(3) 0.0881(3) Uani 1 1 d . . .
S2 S 0.16158(4) 0.81760(5) 0.36198(3) 0.0731(3) Uani 1 1 d . . .
Cl1 Cl 0.1139(5) 1.0501(4) -0.0492(3) 0.193(3) Uani 0.5 1 d P A 1
Cl2 Cl 0.1769(4) 0.8068(5) 0.2152(3) 0.233(4) Uani 0.5 1 d P B 1
Br1 Br 0.10742(13) 1.04789(9) -0.05210(6) 0.0940(5) Uani 0.5 1 d P A 2
Br2 Br 0.18285(8) 0.81784(9) 0.20928(6) 0.0819(3) Uani 0.5 1 d P B 2

loop_
_atom_site_aniso_label
_atom_site_aniso_U_11
_atom_site_aniso_U_22
_atom_site_aniso_U_33
_atom_site_aniso_U_23
_atom_site_aniso_U_13
_atom_site_aniso_U_12
C1 0.088(2) 0.0607(18) 0.0646(17) 0.0192(15) 0.0114(15) 0.0079(15)
C2 0.0740(19) 0.079(2) 0.0447(13) 0.0141(14) 0.0025(13) 0.0066(16)
C3 0.0630(16) 0.0613(16) 0.0473(13) 0.0018(13) -0.0059(12) -0.0011(14)
C4 0.0554(15) 0.0571(16) 0.0500(13) 0.0060(12) -0.0097(12) -0.0013(13)
C5 0.0795(19) 0.0615(17) 0.0484(13) 0.0081(13) -0.0060(13) -0.0012(14)
C6 0.090(2) 0.0537(17) 0.0685(17) 0.0055(15) 0.0021(16) -0.0017(15)
C7 0.0668(17) 0.0525(14) 0.0463(12) 0.0091(11) -0.0046(13) -0.0044(13)
C8 0.0629(18) 0.0436(14) 0.0733(17) 0.0168(13) 0.0015(14) 0.0001(13)
C9 0.095(2) 0.0647(18) 0.0721(19) 0.0057(15) 0.0316(17) 0.0033(17)
C10 0.117(3) 0.104(3) 0.0501(15) -0.0026(17) 0.0107(17) -0.034(2)
C11 0.0649(19) 0.139(3) 0.0568(15) 0.0205(19) -0.0095(15) -0.008(2)
C12 0.067(2) 0.096(2) 0.0561(15) 0.0175(16) 0.0135(14) 0.0114(17)
C13 0.068(2) 0.094(2) 0.162(3) 0.032(2) -0.014(2) 0.0091(18)
C14 0.094(2) 0.0787(19) 0.0490(14) -0.0067(14) -0.0040(14) 0.0128(17)
C15 0.0642(17) 0.0642(17) 0.0451(13) 0.0002(13) -0.0017(12) 0.0083(14)
C16 0.0454(14) 0.0616(16) 0.0483(13) -0.0039(12) -0.0047(11) 0.0069(12)
C17 0.0513(16) 0.0670(17) 0.0741(18) 0.0100(15) -0.0131(13) -0.0014(13)
C18 0.076(2) 0.107(3) 0.0645(17) 0.0339(18) 0.0011(15) -0.0068(18)
C19 0.096(2) 0.125(3) 0.0545(16) -0.0011(19) 0.0090(17) 0.009(2)
C20 0.0623(17) 0.0470(14) 0.0478(12) -0.0057(11) -0.0013(12) 0.0037(13)
C21 0.0740(19) 0.0467(14) 0.0542(14) -0.0057(12) 0.0046(14) 0.0066(13)
C22 0.100(3) 0.0703(19) 0.0507(14) -0.0004(14) -0.0109(16) 0.0043(17)
C23 0.082(2) 0.089(2) 0.0708(19) 0.0132(17) -0.0216(17) 0.0037(19)
C24 0.0629(19) 0.091(2) 0.078(2) 0.0087(17) -0.0054(16) 0.0051(16)
C25 0.0554(17) 0.0734(18) 0.0542(13) 0.0003(14) -0.0023(13) 0.0064(14)
C26 0.108(3) 0.068(2) 0.141(3) 0.013(2) -0.028(2) -0.0186(19)
O1 0.0942(16) 0.200(3) 0.0854(15) 0.0308(17) 0.0362(13) 0.0526(18)
O2 0.1444(18) 0.0669(13) 0.0649(12) 0.0108(11) 0.0093(13) -0.0049(13)
S1 0.1561(8) 0.0594(5) 0.0488(4) 0.0086(3) -0.0202(4) -0.0242(5)
S2 0.0645(5) 0.1009(6) 0.0538(4) -0.0181(4) -0.0038(3) 0.0262(4)
Cl1 0.268(9) 0.202(6) 0.110(4) -0.019(4) -0.003(4) -0.040(5)
Cl2 0.242(6) 0.330(8) 0.125(4) 0.010(4) 0.033(3) 0.123(5)
Br1 0.1650(14) 0.0724(7) 0.0447(5) -0.0002(6) -0.0264(7) -0.0377(8)
Br2 0.0826(6) 0.1111(7) 0.0521(4) -0.0126(5) 0.0159(4) 0.0273(6)

loop_
_atom_type_symbol
_atom_type_description
_atom_type_scat_dispersion_real
_atom_type_scat_dispersion_imag
_atom_type_scat_source
C C 0.0033 0.0016 'International Tables Vol C Tables 4.2.6.8 and 6.1.1.4'
H H 0 0 'International Tables Vol C Tables 4.2.6.8 and 6.1.1.4'
O O 0.0106 0.006 'International Tables Vol C Tables 4.2.6.8 and 6.1.1.4'
S S 0.1246 0.1234 'International Tables Vol C Tables 4.2.6.8 and 6.1.1.4'
Cl Cl 0.1484 0.1585 'International Tables Vol C Tables 4.2.6.8 and 6.1.1.4'
Br Br -0.2901 2.4595 'International Tables Vol C Tables 4.2.6.8 and 6.1.1.4'

loop_
_geom_angle_atom_site_label_1
_geom_angle_atom_site_label_2
_geom_angle_atom_site_label_3
_geom_angle
_geom_angle_site_symmetry_1
_geom_angle_site_symmetry_3
_geom_angle_publ_flag
C2 C1 C6 118.6(3) . . ?
C2 C1 H1 120.7 . . ?
C6 C1 H1 120.7 . . ?
C1 C2 C3 120.8(2) . . ?
C1 C2 H2 119.6 . . ?
C3 C2 H2 119.6 . . ?
C2 C3 C4 121.9(2) . . ?
C2 C3 Cl1 119.5(3) . . ?
C4 C3 Cl1 118.6(3) . . ?
C2 C3 Br1 118.49(19) . . ?
C4 C3 Br1 119.6(2) . . ?
Cl1 C3 Br1 2.9(3) . . ?
C5 C4 C3 116.9(2) . . ?
C5 C4 S1 124.01(18) . . ?
C3 C4 S1 119.1(2) . . ?
C6 C5 C4 121.0(2) . . ?
C6 C5 H5 119.5 . . ?
C4 C5 H5 119.5 . . ?
C5 C6 C1 120.8(3) . . ?
C5 C6 H6 119.6 . . ?
C1 C6 H6 119.6 . . ?
C8 C7 C12 120.9(2) . . ?
C8 C7 S1 122.5(2) . . ?
C12 C7 S1 116.53(19) . . ?
C7 C8 C9 121.3(2) . . ?
C7 C8 C13 123.9(3) . . ?
C9 C8 C13 114.8(3) . . ?
C10 C9 C8 113.7(2) . . ?
C10 C9 H9A 108.8 . . ?
C8 C9 H9A 108.8 . . ?
C10 C9 H9B 108.8 . . ?
C8 C9 H9B 108.8 . . ?
H9A C9 H9B 107.7 . . ?
C9 C10 C11 110.7(3) . . ?
C9 C10 H10A 109.5 . . ?
C11 C10 H10A 109.5 . . ?
C9 C10 H10B 109.5 . . ?
C11 C10 H10B 109.5 . . ?
H10A C10 H10B 108.1 . . ?
C10 C11 C12 111.0(2) . . ?
C10 C11 H11A 109.4 . . ?
C12 C11 H11A 109.4 . . ?
C10 C11 H11B 109.4 . . ?
C12 C11 H11B 109.4 . . ?
H11A C11 H11B 108 . . ?
O1 C12 C7 121.5(2) . . ?
O1 C12 C11 121.5(3) . . ?
C7 C12 C11 117.0(2) . . ?
C8 C13 H13A 109.5 . . ?
C8 C13 H13B 109.5 . . ?
H13A C13 H13B 109.5 . . ?
C8 C13 H13C 109.5 . . ?
H13A C13 H13C 109.5 . . ?
H13B C13 H13C 109.5 . . ?
C19 C14 C15 112.6(2) . . ?
C19 C14 H14A 109.1 . . ?
C15 C14 H14A 109.1 . . ?
C19 C14 H14B 109.1 . . ?
C15 C14 H14B 109.1 . . ?
H14A C14 H14B 107.8 . . ?
O2 C15 C16 121.7(2) . . ?
O2 C15 C14 121.2(3) . . ?
C16 C15 C14 117.1(2) . . ?
C17 C16 C15 122.3(2) . . ?
C17 C16 S2 122.0(2) . . ?
C15 C16 S2 115.49(19) . . ?
C16 C17 C26 123.9(3) . . ?
C16 C17 C18 120.3(2) . . ?
C26 C17 C18 115.8(3) . . ?
C19 C18 C17 113.9(2) . . ?
C19 C18 H18A 108.8 . . ?
C17 C18 H18A 108.8 . . ?
C19 C18 H18B 108.8 . . ?
C17 C18 H18B 108.8 . . ?
H18A C18 H18B 107.7 . . ?
C14 C19 C18 112.1(3) . . ?
C14 C19 H19A 109.2 . . ?
C18 C19 H19A 109.2 . . ?
C14 C19 H19B 109.2 . . ?
C18 C19 H19B 109.2 . . ?
H19A C19 H19B 107.9 . . ?
C25 C20 C21 116.9(2) . . ?
C25 C20 S2 124.45(18) . . ?
C21 C20 S2 118.6(2) . . ?
C22 C21 C20 121.4(3) . . ?
C22 C21 Cl2 120.6(3) . . ?
C20 C21 Cl2 117.7(3) . . ?
C22 C21 Br2 117.8(2) . . ?
C20 C21 Br2 120.8(2) . . ?
Cl2 C21 Br2 6.8(3) . . ?
C23 C22 C21 120.3(3) . . ?
C23 C22 H22 119.9 . . ?
C21 C22 H22 119.9 . . ?
C22 C23 C24 119.5(3) . . ?
C22 C23 H23 120.2 . . ?
C24 C23 H23 120.2 . . ?
C25 C24 C23 120.1(3) . . ?
C25 C24 H24 119.9 . . ?
C23 C24 H24 119.9 . . ?
C24 C25 C20 121.7(2) . . ?
C24 C25 H25 119.2 . . ?
C20 C25 H25 119.2 . . ?
C17 C26 H26A 109.5 . . ?
C17 C26 H26B 109.5 . . ?
H26A C26 H26B 109.5 . . ?
C17 C26 H26C 109.5 . . ?
H26A C26 H26C 109.5 . . ?
H26B C26 H26C 109.5 . . ?
C4 S1 C7 103.26(11) . . ?
C20 S2 C16 103.31(11) . . ?

loop_
_geom_bond_atom_site_label_1
_geom_bond_atom_site_label_2
_geom_bond_distance
_geom_bond_site_symmetry_2
_geom_bond_publ_flag
C1 C2 1.361(4) . ?
C1 C6 1.381(3) . ?
C1 H1 0.95 . ?
C2 C3 1.361(3) . ?
C2 H2 0.95 . ?
C3 C4 1.392(3) . ?
C3 Cl1 1.748(7) . ?
C3 Br1 1.832(3) . ?
C4 C5 1.378(3) . ?
C4 S1 1.762(2) . ?
C5 C6 1.377(3) . ?
C5 H5 0.95 . ?
C6 H6 0.95 . ?
C7 C8 1.337(3) . ?
C7 C12 1.475(4) . ?
C7 S1 1.769(2) . ?
C8 C9 1.488(4) . ?
C8 C13 1.505(4) . ?
C9 C10 1.477(4) . ?
C9 H9A 0.99 . ?
C9 H9B 0.99 . ?
C10 C11 1.481(4) . ?
C10 H10A 0.99 . ?
C10 H10B 0.99 . ?
C11 C12 1.500(3) . ?
C11 H11A 0.99 . ?
C11 H11B 0.99 . ?
C12 O1 1.211(3) . ?
C13 H13A 0.98 . ?
C13 H13B 0.98 . ?
C13 H13C 0.98 . ?
C14 C19 1.472(4) . ?
C14 C15 1.496(3) . ?
C14 H14A 0.99 . ?
C14 H14B 0.99 . ?
C15 O2 1.200(3) . ?
C15 C16 1.477(3) . ?
C16 C17 1.338(3) . ?
C16 S2 1.777(2) . ?
C17 C26 1.498(4) . ?
C17 C18 1.507(4) . ?
C18 C19 1.498(4) . ?
C18 H18A 0.99 . ?
C18 H18B 0.99 . ?
C19 H19A 0.99 . ?
C19 H19B 0.99 . ?
C20 C25 1.377(3) . ?
C20 C21 1.394(3) . ?
C20 S2 1.761(2) . ?
C21 C22 1.378(4) . ?
C21 Cl2 1.737(7) . ?
C21 Br2 1.825(3) . ?
C22 C23 1.357(4) . ?
C22 H22 0.95 . ?
C23 C24 1.379(4) . ?
C23 H23 0.95 . ?
C24 C25 1.373(3) . ?
C24 H24 0.95 . ?
C25 H25 0.95 . ?
C26 H26A 0.98 . ?
C26 H26B 0.98 . ?
C26 H26C 0.98 . ?
